data_7134892
loop_
_publ_author_name
'Becker, Jens-Georg'
'Sundaresan, Sriram'
'Carrella, Luca M.'
'Rentschler, Eva'

_publ_section_title
;
 Chirality without compromise: identical spin crossover behavior between
 the racemate and the enantiopure Fe(II) complexes.
;
_journal_issue 71
_journal_name_full 'Chemical communications (Cambridge, England)'
_journal_page_first 13389
_journal_page_last 13392
_journal_paper_doi 10.1039/d5cc03779d
_journal_volume 61
_journal_year 2025
_chemical_absolute_configuration syn
_chemical_formula_moiety '2(C28 H29 B2 Fe N7 O), C2 H3 N'
_chemical_formula_sum 'C58 H61 B4 Fe2 N15 O2'
_chemical_formula_weight 1155.15
_space_group_crystal_system monoclinic
_space_group_IT_number 4
_space_group_name_Hall 'P 2yb'
_space_group_name_H-M_alt 'P 1 21 1'
_atom_sites_solution_hydrogens geom
_atom_sites_solution_primary dual
_audit_creation_date 2024-11-12
_audit_creation_method
;
Olex2 1.5
(compiled 2024.02.16 svn.r378c4104 for OlexSys, GUI svn.r6928)
;
_audit_update_record
;
2025-06-26 deposited with the CCDC.	2025-07-24 downloaded from the CCDC.
;
_cell_angle_alpha 90
_cell_angle_beta 95.783(2)
_cell_angle_gamma 90
_cell_formula_units_Z 2
_cell_length_a 12.5090(4)
_cell_length_b 17.4132(5)
_cell_length_c 13.1212(4)
_cell_measurement_reflns_used 42605
_cell_measurement_temperature 90
_cell_measurement_theta_max 32.29
_cell_measurement_theta_min 2.14
_cell_volume 2843.54(15)
_computing_cell_refinement
;
X-Area Recipe 2.0.2 (STOE, 2024)
;
_computing_data_collection
;
X-Area Pilatus3_SV 1.31.194.0 (STOE, 2023)
;
_computing_data_reduction
;
X-Area Integrate 2.5.18.0 (STOE, 2024)
X-Area LANA 2.8.4 (STOE, 2024)
;
_computing_molecular_graphics 'Olex2 1.5 (Dolomanov et al., 2009)'
_computing_publication_material 'Olex2 1.5 (Dolomanov et al., 2009)'
_computing_structure_refinement 'SHELXL 2018/3 (Sheldrick, 2015)'
_computing_structure_solution 'SHELXT 2018/2 (Sheldrick, 2018)'
_diffrn_ambient_temperature 90
_diffrn_detector_area_resol_mean 13.33
_diffrn_measured_fraction_theta_full 0.999
_diffrn_measured_fraction_theta_max 0.896
_diffrn_measurement_details
;
 2494 frames, detector distance = 60 mm
;
_diffrn_measurement_device 'Eulerian 4-circle diffractometer'
_diffrn_measurement_device_type 'STOE STADIVARI'
_diffrn_measurement_method 'rotation method, \w scans'
_diffrn_radiation_type MoK\a
_diffrn_radiation_wavelength 0.71073
_diffrn_reflns_av_R_equivalents 0.0444
_diffrn_reflns_av_unetI/netI 0.0402
_diffrn_reflns_Laue_measured_fraction_full 0.999
_diffrn_reflns_Laue_measured_fraction_max 0.896
_diffrn_reflns_limit_h_max 17
_diffrn_reflns_limit_h_min -18
_diffrn_reflns_limit_k_max 25
_diffrn_reflns_limit_k_min -25
_diffrn_reflns_limit_l_max 19
_diffrn_reflns_limit_l_min -18
_diffrn_reflns_number 51990
_diffrn_reflns_point_group_measured_fraction_full 0.999
_diffrn_reflns_point_group_measured_fraction_max 0.848
_diffrn_reflns_theta_full 25.242
_diffrn_reflns_theta_max 32.656
_diffrn_reflns_theta_min 2.144
_exptl_absorpt_coefficient_mu 0.568
_exptl_absorpt_correction_T_max 0.7772
_exptl_absorpt_correction_T_min 0.5242
_exptl_absorpt_correction_type multi-scan
_exptl_absorpt_process_details
;
STOE X-Red32, absorption correction by Gaussian integration, analogous to
P. Coppens in: F. R. Ahmed (Editor), "Crystallographic Computing", Munksgaard,
Copenhagen (1970), 255 - 270. Afterwards scaling of reflection intensities was
performed within STOE LANA. J. Koziskova, F. Hahn, J. Richter, J. Kozisek, Acta
Chimica Slovaca, vol. 9, no. 2, 2016, pp. 136 - 140.
Finally a spherical absorption correction was done within STOE LANA.
;
_exptl_crystal_colour red
_exptl_crystal_colour_primary red
_exptl_crystal_density_diffrn 1.349
_exptl_crystal_density_method 'not measured'
_exptl_crystal_description block
_exptl_crystal_F_000 1204
_exptl_crystal_size_max 0.36
_exptl_crystal_size_mid 0.277
_exptl_crystal_size_min 0.19
_exptl_crystal_size_rad 0.170
_refine_diff_density_max 1.239
_refine_diff_density_min -1.178
_refine_diff_density_rms 0.105
_refine_ls_abs_structure_details
;
 Refined as an inversion twin.
;
_refine_ls_abs_structure_Flack 0.04(3)
_refine_ls_extinction_method none
_refine_ls_goodness_of_fit_ref 1.038
_refine_ls_hydrogen_treatment constr
_refine_ls_matrix_type full
_refine_ls_number_parameters 930
_refine_ls_number_reflns 17660
_refine_ls_number_restraints 505
_refine_ls_restrained_S_all 1.025
_refine_ls_R_factor_all 0.0987
_refine_ls_R_factor_gt 0.0858
_refine_ls_shift/su_max 0.001
_refine_ls_shift/su_mean 0.000
_refine_ls_structure_factor_coef Fsqd
_refine_ls_weighting_details 'w=1/[\s^2^(Fo^2^)+(0.1412P)^2^+3.6478P] where P=(Fo^2^+2Fc^2^)/3'
_refine_ls_weighting_scheme calc
_refine_ls_wR_factor_gt 0.2265
_refine_ls_wR_factor_ref 0.2412
_reflns_Friedel_coverage 0.842
_reflns_Friedel_fraction_full 1.000
_reflns_Friedel_fraction_max 0.798
_reflns_number_gt 14655
_reflns_number_total 17660
_reflns_threshold_expression 'I > 2\s(I)'
_cod_data_source_file d5cc03779d2.cif
_cod_data_source_block jgb-mh-026_90k_3d
_cod_depositor_comments 'Adding full bibliography for 7134889--7134894.cif.'
_cod_database_code 7134892
_shelx_shelxl_version_number 2018/3
_shelx_space_group_comment
;
The symmetry employed for this shelxl refinement is uniquely defined
by the following loop, which should always be used as a source of
symmetry information in preference to the above space-group names.
They are only intended as comments.
;
_olex2_refinement_description
;
1. Twinned data refinement
 Scales: 0.96(3)
 0.04(3)
2. Fixed Uiso
 At 1.2 times of:
  All C(H) groups, All C(H,H) groups
 At 1.5 times of:
  All B(H,H,H) groups, All C(H,H,H) groups
3. Uiso/Uaniso restraints and constraints
C1 \\sim C2 \\sim C3 \\sim C4 \\sim C5 \\sim C6 \\sim C7 \\sim C8 \\sim C9
\\sim C10: within 1.7A with sigma of 0.04 and sigma for terminal atoms of 0.08
within 1.7A
C1A \\sim C2A \\sim C3A \\sim C4A \\sim C5A \\sim C6A \\sim C7A \\sim C8A \\sim
C9A \\sim C10A: within 1.7A with sigma of 0.04 and sigma for terminal atoms of
0.08 within 1.7A
C38A \\sim C37A \\sim C36A \\sim C35A \\sim C30A \\sim C29A \\sim C31A \\sim
C32A \\sim C33A \\sim C34A: within 1.7A with sigma of 0.04 and sigma for
terminal atoms of 0.08 within 1.7A
C38 \\sim C37 \\sim C36 \\sim C35 \\sim C30 \\sim C29 \\sim C31 \\sim C32 \\sim
C33 \\sim C34: within 1.7A with sigma of 0.04 and sigma for terminal atoms of
0.08 within 1.7A
Uanis(C1) \\sim Ueq, Uanis(C2) \\sim Ueq, Uanis(C3) \\sim Ueq, Uanis(C4) \\sim
Ueq, Uanis(C5) \\sim Ueq, Uanis(C6) \\sim Ueq, Uanis(C7) \\sim Ueq, Uanis(C8)
\\sim Ueq, Uanis(C9) \\sim Ueq, Uanis(C10) \\sim Ueq: with sigma of 0.01 and
sigma for terminal atoms of 0.02
Uanis(C1A) \\sim Ueq, Uanis(C2A) \\sim Ueq, Uanis(C3A) \\sim Ueq, Uanis(C4A)
\\sim Ueq, Uanis(C5A) \\sim Ueq, Uanis(C6A) \\sim Ueq, Uanis(C7A) \\sim Ueq,
Uanis(C8A) \\sim Ueq, Uanis(C9A) \\sim Ueq, Uanis(C10A) \\sim Ueq: with sigma
of 0.01 and sigma for terminal atoms of 0.02
Uanis(C38A) \\sim Ueq, Uanis(C37A) \\sim Ueq, Uanis(C36A) \\sim Ueq,
Uanis(C35A) \\sim Ueq, Uanis(C30A) \\sim Ueq, Uanis(C29A) \\sim Ueq,
Uanis(C31A) \\sim Ueq, Uanis(C32A) \\sim Ueq, Uanis(C33A) \\sim Ueq,
Uanis(C34A) \\sim Ueq: with sigma of 0.01 and sigma for terminal atoms of 0.02
Uanis(C38) \\sim Ueq, Uanis(C37) \\sim Ueq, Uanis(C36) \\sim Ueq, Uanis(C35)
\\sim Ueq, Uanis(C30) \\sim Ueq, Uanis(C29) \\sim Ueq, Uanis(C31) \\sim Ueq,
Uanis(C32) \\sim Ueq, Uanis(C33) \\sim Ueq, Uanis(C34) \\sim Ueq: with sigma of
0.01 and sigma for terminal atoms of 0.02
Uanis(N15) = Uanis(N15A)
Uanis(C57) = Uanis(C57A)
Uanis(C58) = Uanis(C58A)
4. Others
 Sof(C1A)=Sof(H1A)=Sof(C2A)=Sof(C3A)=Sof(H3A)=Sof(C4A)=Sof(H4A)=Sof(C5A)=
 Sof(H5A)=Sof(C6A)=Sof(H6A)=Sof(C7A)=Sof(C8A)=Sof(H8A)=Sof(C9A)=Sof(H9A)=
 Sof(C10A)=1-FVAR(1)
 Sof(C1)=Sof(H1)=Sof(C2)=Sof(C3)=Sof(H3)=Sof(C4)=Sof(H4)=Sof(C5)=Sof(H5)=
 Sof(C6)=Sof(H6)=Sof(C7)=Sof(C8)=Sof(H8)=Sof(C9)=Sof(H9)=Sof(C10)=FVAR(1)
 Sof(C29A)=Sof(H29A)=Sof(C30A)=Sof(C31A)=Sof(H31A)=Sof(C32A)=Sof(H32A)=
 Sof(C33A)=Sof(H33A)=Sof(C34A)=Sof(H34A)=Sof(C35A)=Sof(C36A)=Sof(H36A)=
 Sof(C37A)=Sof(H37A)=Sof(C38A)=Sof(N15A)=Sof(C57A)=Sof(C58A)=Sof(H58D)=
 Sof(H58E)=Sof(H58F)=1-FVAR(2)
 Sof(C29)=Sof(H29)=Sof(C30)=Sof(C31)=Sof(H31)=Sof(C32)=Sof(H32)=Sof(C33)=
 Sof(H33)=Sof(C34)=Sof(H34)=Sof(C35)=Sof(C36)=Sof(H36)=Sof(C37)=Sof(H37)=
 Sof(C38)=Sof(N15)=Sof(C57)=Sof(C58)=Sof(H58A)=Sof(H58B)=Sof(H58C)=FVAR(2)
5.a Ternary CH refined with riding coordinates:
 C13(H13), C41(H41)
5.b Secondary CH2 refined with riding coordinates:
 C15(H15A,H15B), C21(H21A,H21B), C43(H43A,H43B), C49(H49A,H49B)
5.c Aromatic/amide H refined with riding coordinates:
 C1(H1), C3(H3), C4(H4), C5(H5), C6(H6), C8(H8), C9(H9), C1A(H1A), C3A(H3A),
 C4A(H4A), C5A(H5A), C6A(H6A), C8A(H8A), C9A(H9A), C17(H17), C18(H18), C19(H19),
  C20(H20), C23(H23), C24(H24), C25(H25), C26(H26), C29(H29), C31(H31),
 C32(H32), C33(H33), C34(H34), C36(H36), C37(H37), C29A(H29A), C31A(H31A),
 C32A(H32A), C33A(H33A), C34A(H34A), C36A(H36A), C37A(H37A), C45(H45), C46(H46),
  C47(H47), C48(H48), C51(H51), C52(H52), C53(H53), C54(H54)
5.d Idealised Me refined as rotating group:
 C14(H14A,H14B,H14C), B1(H1B,H1C,H1D), B2(H2A,H2B,H2C), C42(H42A,H42B,H42C),
 B3(H3B,H3C,H3D), B4(H4B,H4C,H4D), C58(H58A,H58B,H58C), C58A(H58D,H58E,H58F)
;
_olex2_submission_special_instructions 'No special instructions were received'

loop_
_space_group_symop_operation_xyz
'x, y, z'
'-x, y+1/2, -z'

loop_
_atom_site_label
_atom_site_type_symbol
_atom_site_fract_x
_atom_site_fract_y
_atom_site_fract_z
_atom_site_U_iso_or_equiv
_atom_site_adp_type
_atom_site_occupancy
_atom_site_site_symmetry_order
_atom_site_calc_flag
_atom_site_refinement_flags_posn
_atom_site_refinement_flags_adp
_atom_site_refinement_flags_occupancy
_atom_site_disorder_assembly
_atom_site_disorder_group
Fe1 Fe 0.17062(6) 0.56931(4) 0.23246(6) 0.0280(2) Uani 1 1 d . . . . .
O1 O 0.0760(4) 0.6589(3) -0.0478(3) 0.0375(10) Uani 1 1 d . . . . .
N1 N 0.2164(5) 0.6921(4) 0.0594(6) 0.0419(14) Uani 1 1 d . . . . .
N2 N 0.1625(4) 0.6313(3) 0.1005(4) 0.0306(10) Uani 1 1 d . . . . .
N3 N 0.0323(4) 0.5176(3) 0.1550(4) 0.0251(9) Uani 1 1 d . . . . .
N4 N 0.2447(4) 0.4850(3) 0.1627(4) 0.0306(10) Uani 1 1 d . . . . .
N5 N 0.0564(4) 0.6363(3) 0.2851(4) 0.0306(10) Uani 1 1 d . . . . .
N6 N 0.1605(4) 0.5014(3) 0.3547(5) 0.0339(11) Uani 1 1 d . . . . .
N7 N 0.3022(6) 0.6165(4) 0.2958(4) 0.0416(14) Uani 1 1 d . . . . .
C1 C 0.1477(7) 0.7742(6) -0.1860(8) 0.028(2) Uani 0.622(10) 1 d . U P A 1
H1 H 0.095759 0.736613 -0.209183 0.034 Uiso 0.622(10) 1 calc R U P A 1
C2 C 0.1739(8) 0.8343(7) -0.2549(9) 0.029(2) Uani 0.622(10) 1 d . U P A 1
C3 C 0.1228(9) 0.8408(7) -0.3560(8) 0.037(2) Uani 0.622(10) 1 d . U P A 1
H3 H 0.068268 0.805431 -0.380484 0.045 Uiso 0.622(10) 1 calc R U P A 1
C4 C 0.1521(10) 0.8973(7) -0.4167(9) 0.035(2) Uani 0.622(10) 1 d . U P A 1
H4 H 0.117704 0.901028 -0.484418 0.042 Uiso 0.622(10) 1 calc R U P A 1
C5 C 0.2322(11) 0.9514(9) -0.3838(10) 0.030(3) Uani 0.622(10) 1 d . U P A 1
H5 H 0.250227 0.990955 -0.428865 0.036 Uiso 0.622(10) 1 calc R U P A 1
C6 C 0.2844(8) 0.9469(8) -0.2859(7) 0.029(2) Uani 0.622(10) 1 d . U P A 1
H6 H 0.338863 0.982889 -0.263648 0.035 Uiso 0.622(10) 1 calc R U P A 1
C7 C 0.2555(9) 0.8869(8) -0.2177(10) 0.027(2) Uani 0.622(10) 1 d . U P A 1
C8 C 0.3016(7) 0.8814(6) -0.1155(7) 0.030(2) Uani 0.622(10) 1 d . U P A 1
H8 H 0.354267 0.917960 -0.090517 0.036 Uiso 0.622(10) 1 calc R U P A 1
C9 C 0.2730(8) 0.8258(6) -0.0522(7) 0.029(2) Uani 0.622(10) 1 d . U P A 1
H9 H 0.304694 0.824050 0.016633 0.035 Uiso 0.622(10) 1 calc R U P A 1
C10 C 0.1961(9) 0.7702(6) -0.0877(8) 0.0265(19) Uani 0.622(10) 1 d . U P A 1
C1A C 0.2229(11) 0.8170(10) -0.1176(13) 0.028(3) Uani 0.378(10) 1 d . U P A 2
H1A H 0.265514 0.825460 -0.054524 0.034 Uiso 0.378(10) 1 calc R U P A 2
C2A C 0.2324(17) 0.8663(13) -0.2011(19) 0.031(4) Uani 0.378(10) 1 d . U P A 2
C3A C 0.3083(13) 0.9296(11) -0.1859(15) 0.038(4) Uani 0.378(10) 1 d . U P A 2
H3A H 0.347851 0.937270 -0.121038 0.045 Uiso 0.378(10) 1 calc R U P A 2
C4A C 0.3222(14) 0.9781(13) -0.2655(15) 0.033(4) Uani 0.378(10) 1 d . U P A 2
H4A H 0.372508 1.018951 -0.256116 0.040 Uiso 0.378(10) 1 calc R U P A 2
C5A C 0.2626(18) 0.9677(14) -0.3611(18) 0.031(4) Uani 0.378(10) 1 d . U P A 2
H5A H 0.274212 1.000675 -0.416671 0.038 Uiso 0.378(10) 1 calc R U P A 2
C6A C 0.1872(18) 0.9099(13) -0.3745(17) 0.036(4) Uani 0.378(10) 1 d . U P A 2
H6A H 0.144296 0.905812 -0.438267 0.044 Uiso 0.378(10) 1 calc R U P A 2
C7A C 0.1718(14) 0.8562(12) -0.2961(15) 0.029(3) Uani 0.378(10) 1 d . U P A 2
C8A C 0.0994(13) 0.7955(11) -0.3016(12) 0.032(3) Uani 0.378(10) 1 d . U P A 2
H8A H 0.053739 0.788410 -0.363265 0.038 Uiso 0.378(10) 1 calc R U P A 2
C9A C 0.0908(11) 0.7462(10) -0.2239(11) 0.026(3) Uani 0.378(10) 1 d . U P A 2
H9A H 0.043231 0.703684 -0.233264 0.031 Uiso 0.378(10) 1 calc R U P A 2
C10A C 0.1529(13) 0.7572(10) -0.1271(13) 0.024(3) Uani 0.378(10) 1 d . U P A 2
C11 C 0.1621(7) 0.7057(5) -0.0264(7) 0.050(2) Uani 1 1 d . . . . .
C12 C 0.0821(5) 0.6135(4) 0.0367(4) 0.0289(11) Uani 1 1 d . . . . .
C13 C -0.0047(4) 0.5579(3) 0.0550(4) 0.0303(10) Uani 1 1 d . . . . .
H13 H -0.069131 0.589074 0.067816 0.036 Uiso 1 1 calc R U . . .
C14 C -0.0381(6) 0.5074(4) -0.0376(5) 0.0412(13) Uani 1 1 d . . . . .
H14A H -0.061689 0.539935 -0.096617 0.062 Uiso 1 1 calc R U . . .
H14B H -0.097270 0.473802 -0.022356 0.062 Uiso 1 1 calc R U . . .
H14C H 0.023129 0.476078 -0.053515 0.062 Uiso 1 1 calc R U . . .
C15 C 0.0628(5) 0.4359(3) 0.1459(5) 0.0305(12) Uani 1 1 d . . . . .
H15A H 0.014991 0.411400 0.090493 0.037 Uiso 1 1 calc R U . . .
H15B H 0.053047 0.408931 0.210735 0.037 Uiso 1 1 calc R U . . .
C16 C 0.1777(5) 0.4281(4) 0.1229(5) 0.0331(12) Uani 1 1 d . . . . .
C17 C 0.2160(6) 0.3660(6) 0.0720(7) 0.056(2) Uani 1 1 d . . . . .
H17 H 0.167890 0.327733 0.043185 0.067 Uiso 1 1 calc R U . . .
C18 C 0.3250(7) 0.3600(7) 0.0633(9) 0.078(4) Uani 1 1 d . . . . .
H18 H 0.352954 0.317119 0.029898 0.094 Uiso 1 1 calc R U . . .
C19 C 0.3932(7) 0.4181(8) 0.1046(8) 0.065(3) Uani 1 1 d . . . . .
H19 H 0.468395 0.415357 0.099649 0.078 Uiso 1 1 calc R U . . .
C20 C 0.3516(5) 0.4773(6) 0.1509(6) 0.0463(18) Uani 1 1 d . . . . .
H20 H 0.399006 0.516781 0.177379 0.056 Uiso 1 1 calc R U . . .
C21 C -0.0540(5) 0.5281(4) 0.2242(5) 0.0294(11) Uani 1 1 d . . . . .
H21A H -0.046654 0.489003 0.279181 0.035 Uiso 1 1 calc R U . . .
H21B H -0.125330 0.521669 0.184972 0.035 Uiso 1 1 calc R U . . .
C22 C -0.0450(5) 0.6079(4) 0.2706(4) 0.0278(10) Uani 1 1 d . . . . .
C23 C -0.1332(6) 0.6489(4) 0.2982(6) 0.0394(14) Uani 1 1 d . . . . .
H23 H -0.203549 0.628262 0.285427 0.047 Uiso 1 1 calc R U . . .
C24 C -0.1175(7) 0.7193(5) 0.3439(6) 0.0457(17) Uani 1 1 d . . . . .
H24 H -0.176541 0.748130 0.363487 0.055 Uiso 1 1 calc R U . . .
C25 C -0.0132(7) 0.7476(4) 0.3611(6) 0.0445(17) Uani 1 1 d . . . . .
H25 H -0.000094 0.795957 0.393552 0.053 Uiso 1 1 calc R U . . .
C26 C 0.0720(6) 0.7047(4) 0.3304(6) 0.0384(14) Uani 1 1 d . . . . .
H26 H 0.142925 0.724519 0.341889 0.046 Uiso 1 1 calc R U . . .
C27 C 0.1492(5) 0.4616(4) 0.4225(5) 0.0323(12) Uani 1 1 d . . . . .
C28 C 0.3852(7) 0.6353(4) 0.3359(6) 0.0437(17) Uani 1 1 d . . . . .
B1 B 0.1297(7) 0.4031(5) 0.5120(6) 0.0425(17) Uani 1 1 d . . . . .
H1B H 0.056351 0.424921 0.555488 0.064 Uiso 1 1 calc R U . . .
H1C H 0.208413 0.399534 0.570732 0.064 Uiso 1 1 calc R U . . .
H1D H 0.109582 0.341268 0.476554 0.064 Uiso 1 1 calc R U . . .
B2 B 0.4970(8) 0.6556(6) 0.3927(7) 0.050(2) Uani 1 1 d . . . . .
H2A H 0.494369 0.647291 0.482436 0.075 Uiso 1 1 calc R U . . .
H2B H 0.518470 0.720517 0.375338 0.075 Uiso 1 1 calc R U . . .
H2C H 0.563468 0.614326 0.363661 0.075 Uiso 1 1 calc R U . . .
Fe2 Fe 0.67629(7) 0.41786(4) 0.73146(6) 0.0305(2) Uani 1 1 d . . . . .
O2 O 0.5769(4) 0.3343(4) 0.4492(4) 0.0442(13) Uani 1 1 d . . . . .
N8 N 0.7091(5) 0.2912(4) 0.5614(6) 0.0441(15) Uani 1 1 d . . . . .
N9 N 0.6648(4) 0.3574(3) 0.5989(4) 0.0295(10) Uani 1 1 d . . . . .
N10 N 0.5437(4) 0.4753(3) 0.6528(4) 0.0285(10) Uani 1 1 d . . . . .
N11 N 0.5582(4) 0.3495(3) 0.7753(4) 0.0300(10) Uani 1 1 d . . . . .
N12 N 0.7533(4) 0.5073(4) 0.6688(4) 0.0341(11) Uani 1 1 d . . . . .
N13 N 0.6674(5) 0.4827(4) 0.8568(5) 0.0396(13) Uani 1 1 d . . . . .
N14 N 0.8063(6) 0.3666(4) 0.7920(5) 0.0440(14) Uani 1 1 d . . . . .
C29 C 0.6312(7) 0.2102(6) 0.3130(7) 0.0267(18) Uani 0.627(7) 1 d . U P B 1
H29 H 0.577069 0.246703 0.291720 0.032 Uiso 0.627(7) 1 calc R U P B 1
C30 C 0.6581(9) 0.1517(8) 0.2456(9) 0.029(2) Uani 0.627(7) 1 d . U P B 1
C31 C 0.6049(8) 0.1453(7) 0.1457(7) 0.033(2) Uani 0.627(7) 1 d . U P B 1
H31 H 0.549912 0.180940 0.123482 0.040 Uiso 0.627(7) 1 calc R U P B 1
C32 C 0.6316(9) 0.0877(7) 0.0795(8) 0.037(2) Uani 0.627(7) 1 d . U P B 1
H32 H 0.593113 0.082322 0.013707 0.045 Uiso 0.627(7) 1 calc R U P B 1
C33 C 0.7693(9) 0.0423(8) 0.2055(9) 0.035(2) Uani 0.627(7) 1 d . U P B 1
H33 H 0.826499 0.007762 0.224806 0.042 Uiso 0.627(7) 1 calc R U P B 1
C34 C 0.7176(12) 0.0370(10) 0.1120(10) 0.038(3) Uani 0.627(7) 1 d . U P B 1
H34 H 0.738460 -0.001222 0.066225 0.045 Uiso 0.627(7) 1 calc R U P B 1
C35 C 0.7415(9) 0.0981(7) 0.2772(9) 0.029(2) Uani 0.627(7) 1 d . U P B 1
C36 C 0.7906(7) 0.1007(6) 0.3791(8) 0.031(2) Uani 0.627(7) 1 d . U P B 1
H36 H 0.842604 0.063181 0.402332 0.037 Uiso 0.627(7) 1 calc R U P B 1
C37 C 0.7629(8) 0.1576(7) 0.4446(8) 0.035(2) Uani 0.627(7) 1 d . U P B 1
H37 H 0.796113 0.159526 0.512970 0.042 Uiso 0.627(7) 1 calc R U P B 1
C38 C 0.6842(8) 0.2137(6) 0.4095(8) 0.0273(18) Uani 0.627(7) 1 d . U P B 1
C29A C 0.7106(12) 0.1699(11) 0.3898(13) 0.030(3) Uani 0.373(7) 1 d . U P B 2
H29A H 0.749294 0.163442 0.455378 0.036 Uiso 0.373(7) 1 calc R U P B 2
C30A C 0.7250(15) 0.1168(13) 0.3082(18) 0.032(4) Uani 0.373(7) 1 d . U P B 2
C31A C 0.7988(12) 0.0571(10) 0.3154(13) 0.030(3) Uani 0.373(7) 1 d . U P B 2
H31A H 0.841082 0.047864 0.378472 0.036 Uiso 0.373(7) 1 calc R U P B 2
C32A C 0.8116(17) 0.0098(14) 0.2301(17) 0.040(4) Uani 0.373(7) 1 d . U P B 2
H32A H 0.861526 -0.031458 0.236781 0.048 Uiso 0.373(7) 1 calc R U P B 2
C33A C 0.753(2) 0.0228(18) 0.137(3) 0.048(6) Uani 0.373(7) 1 d . U P B 2
H33A H 0.763526 -0.009603 0.080863 0.057 Uiso 0.373(7) 1 calc R U P B 2
C34A C 0.6787(17) 0.0813(13) 0.1238(17) 0.039(4) Uani 0.373(7) 1 d . U P B 2
H34A H 0.638651 0.089661 0.059339 0.047 Uiso 0.373(7) 1 calc R U P B 2
C35A C 0.6638(16) 0.1299(13) 0.2111(17) 0.032(4) Uani 0.373(7) 1 d . U P B 2
C36A C 0.5872(14) 0.1928(10) 0.1986(12) 0.029(3) Uani 0.373(7) 1 d . U P B 2
H36A H 0.545422 0.199982 0.134752 0.035 Uiso 0.373(7) 1 calc R U P B 2
C37A C 0.5748(12) 0.2423(10) 0.2792(11) 0.026(3) Uani 0.373(7) 1 d . U P B 2
H37A H 0.523665 0.282771 0.271753 0.031 Uiso 0.373(7) 1 calc R U P B 2
C38A C 0.6383(13) 0.2316(11) 0.3711(14) 0.028(3) Uani 0.373(7) 1 d . U P B 2
C39 C 0.6556(7) 0.2783(5) 0.4739(7) 0.049(2) Uani 1 1 d . . . . .
C40 C 0.5892(5) 0.3805(4) 0.5308(4) 0.0306(12) Uani 1 1 d . . . . .
C41 C 0.5298(5) 0.4537(4) 0.5402(5) 0.0351(11) Uani 1 1 d . . . . .
H41 H 0.569031 0.493608 0.503675 0.042 Uiso 1 1 calc R U . . .
C42 C 0.4151(5) 0.4518(5) 0.4875(6) 0.0493(16) Uani 1 1 d . . . . .
H42A H 0.375136 0.410117 0.516573 0.074 Uiso 1 1 calc R U . . .
H42B H 0.417119 0.443109 0.413962 0.074 Uiso 1 1 calc R U . . .
H42C H 0.379652 0.500878 0.498313 0.074 Uiso 1 1 calc R U . . .
C43 C 0.4506(5) 0.4571(4) 0.7116(5) 0.0326(12) Uani 1 1 d . . . . .
H43A H 0.382871 0.463098 0.666341 0.039 Uiso 1 1 calc R U . . .
H43B H 0.449162 0.493737 0.769156 0.039 Uiso 1 1 calc R U . . .
C44 C 0.4581(5) 0.3766(4) 0.7527(5) 0.0311(12) Uani 1 1 d . . . . .
C45 C 0.3671(6) 0.3366(4) 0.7764(5) 0.0375(13) Uani 1 1 d . . . . .
H45 H 0.297030 0.356904 0.759567 0.045 Uiso 1 1 calc R U . . .
C46 C 0.3827(7) 0.2652(5) 0.8261(6) 0.0458(17) Uani 1 1 d . . . . .
H46 H 0.322754 0.236494 0.844071 0.055 Uiso 1 1 calc R U . . .
C47 C 0.4845(7) 0.2374(5) 0.8482(6) 0.0465(17) Uani 1 1 d . . . . .
H47 H 0.495835 0.189427 0.881991 0.056 Uiso 1 1 calc R U . . .
C48 C 0.5715(6) 0.2797(4) 0.8209(5) 0.0375(14) Uani 1 1 d . . . . .
H48 H 0.641962 0.259316 0.834436 0.045 Uiso 1 1 calc R U . . .
C49 C 0.5728(5) 0.5584(4) 0.6611(5) 0.0328(12) Uani 1 1 d . . . . .
H49A H 0.563194 0.577468 0.730624 0.039 Uiso 1 1 calc R U . . .
H49B H 0.525505 0.588546 0.610924 0.039 Uiso 1 1 calc R U . . .
C50 C 0.6884(5) 0.5675(5) 0.6399(5) 0.0341(12) Uani 1 1 d . . . . .
C51 C 0.7246(6) 0.6335(5) 0.5959(6) 0.0500(18) Uani 1 1 d . . . . .
H51 H 0.676880 0.674269 0.574980 0.060 Uiso 1 1 calc R U . . .
C52 C 0.8350(8) 0.6379(8) 0.5830(8) 0.069(3) Uani 1 1 d . . . . .
H52 H 0.863741 0.682808 0.555022 0.083 Uiso 1 1 calc R U . . .
C53 C 0.8989(6) 0.5782(8) 0.6107(7) 0.066(3) Uani 1 1 d . . . . .
H53 H 0.972927 0.580565 0.600504 0.079 Uiso 1 1 calc R U . . .
C54 C 0.8575(6) 0.5108(6) 0.6554(6) 0.048(2) Uani 1 1 d . . . . .
H54 H 0.903790 0.468990 0.675369 0.058 Uiso 1 1 calc R U . . .
C55 C 0.6635(6) 0.5251(5) 0.9249(6) 0.0394(15) Uani 1 1 d . . . . .
C56 C 0.8844(8) 0.3417(4) 0.8320(5) 0.0454(18) Uani 1 1 d . . . . .
B3 B 0.6571(7) 0.5831(7) 1.0165(7) 0.053(2) Uani 1 1 d . . . . .
H3B H 0.635568 0.645467 0.983510 0.079 Uiso 1 1 calc R U . . .
H3C H 0.741431 0.584988 1.067256 0.079 Uiso 1 1 calc R U . . .
H3D H 0.589322 0.562517 1.067922 0.079 Uiso 1 1 calc R U . . .
B4 B 0.9968(8) 0.3113(5) 0.8911(6) 0.0450(18) Uani 1 1 d . . . . .
H4B H 1.069525 0.346779 0.862682 0.067 Uiso 1 1 calc R U . . .
H4C H 1.007822 0.244988 0.873000 0.067 Uiso 1 1 calc R U . . .
H4D H 0.995384 0.319913 0.980945 0.067 Uiso 1 1 calc R U . . .
N15 N 0.3689(19) 0.2425(18) 0.2309(19) 0.135(7) Uani 0.627(7) 1 d . . P B 1
C57 C 0.2871(17) 0.2205(15) 0.201(2) 0.095(5) Uani 0.627(7) 1 d . . P B 1
C58 C 0.181(2) 0.1916(16) 0.152(2) 0.119(7) Uani 0.627(7) 1 d . . P B 1
H58A H 0.190176 0.171218 0.083985 0.178 Uiso 0.627(7) 1 calc R U P B 1
H58B H 0.129197 0.233852 0.146107 0.178 Uiso 0.627(7) 1 calc R U P B 1
H58C H 0.154915 0.150785 0.194711 0.178 Uiso 0.627(7) 1 calc R U P B 1
N15A N 0.109(3) 0.251(3) 0.263(3) 0.135(7) Uani 0.373(7) 1 d . . P B 2
C57A C 0.196(3) 0.274(2) 0.297(3) 0.095(5) Uani 0.373(7) 1 d . . P B 2
C58A C 0.306(4) 0.302(3) 0.347(4) 0.119(7) Uani 0.373(7) 1 d . . P B 2
H58D H 0.326985 0.348282 0.310544 0.178 Uiso 0.373(7) 1 calc R U P B 2
H58E H 0.359555 0.262028 0.342280 0.178 Uiso 0.373(7) 1 calc R U P B 2
H58F H 0.299973 0.314965 0.418693 0.178 Uiso 0.373(7) 1 calc R U P B 2

loop_
_atom_site_aniso_label
_atom_site_aniso_U_11
_atom_site_aniso_U_22
_atom_site_aniso_U_33
_atom_site_aniso_U_23
_atom_site_aniso_U_13
_atom_site_aniso_U_12
Fe1 0.0364(4) 0.0259(4) 0.0227(4) 0.0050(3) 0.0077(3) 0.0016(3)
O1 0.057(3) 0.035(2) 0.0215(19) 0.0083(18) 0.0107(18) 0.015(2)
N1 0.044(3) 0.026(3) 0.059(4) 0.001(3) 0.020(3) -0.003(2)
N2 0.033(2) 0.024(2) 0.035(3) -0.005(2) 0.008(2) -0.0048(19)
N3 0.0265(19) 0.023(2) 0.026(2) -0.0019(17) 0.0017(16) -0.0033(16)
N4 0.032(2) 0.039(3) 0.020(2) 0.002(2) -0.0011(17) -0.002(2)
N5 0.038(2) 0.025(2) 0.028(2) -0.0009(19) 0.0010(19) -0.004(2)
N6 0.037(2) 0.026(2) 0.040(3) 0.000(2) 0.009(2) -0.002(2)
N7 0.064(4) 0.038(3) 0.021(2) 0.007(2) 0.002(2) 0.002(3)
C1 0.029(4) 0.030(4) 0.025(4) -0.002(4) 0.002(3) 0.005(3)
C2 0.031(4) 0.035(5) 0.022(4) 0.003(4) 0.005(3) 0.012(4)
C3 0.043(5) 0.042(5) 0.028(4) 0.005(4) 0.002(4) 0.015(4)
C4 0.044(5) 0.039(5) 0.023(4) 0.005(4) 0.009(4) 0.011(4)
C5 0.030(5) 0.040(6) 0.021(5) 0.007(4) 0.004(4) 0.001(5)
C6 0.028(4) 0.040(5) 0.021(4) 0.005(4) 0.005(3) 0.006(4)
C7 0.017(4) 0.035(6) 0.029(5) 0.001(4) 0.001(3) 0.007(4)
C8 0.032(4) 0.038(5) 0.019(3) 0.008(3) 0.000(3) -0.004(3)
C9 0.034(4) 0.033(4) 0.019(4) 0.006(3) -0.005(3) -0.006(3)
C10 0.034(4) 0.028(4) 0.017(4) 0.006(3) 0.003(4) 0.006(4)
C1A 0.023(5) 0.028(6) 0.032(7) 0.003(5) -0.006(5) 0.002(5)
C2A 0.029(8) 0.027(8) 0.038(9) -0.008(7) 0.015(6) 0.004(6)
C3A 0.033(6) 0.035(8) 0.046(8) 0.017(7) 0.008(6) 0.003(6)
C4A 0.027(6) 0.037(8) 0.035(7) 0.010(6) 0.000(5) 0.005(6)
C5A 0.034(9) 0.031(8) 0.030(9) 0.016(7) 0.011(7) 0.009(7)
C6A 0.043(8) 0.039(8) 0.028(7) -0.001(7) 0.008(7) 0.012(7)
C7A 0.035(7) 0.034(7) 0.020(7) 0.004(6) 0.009(6) 0.009(6)
C8A 0.037(6) 0.036(7) 0.022(6) 0.000(5) 0.003(5) 0.008(6)
C9A 0.025(5) 0.030(6) 0.024(6) -0.005(5) 0.005(5) -0.002(5)
C10A 0.028(6) 0.030(6) 0.014(6) 0.000(5) 0.003(5) 0.000(5)
C11 0.065(5) 0.029(3) 0.064(5) 0.012(3) 0.043(4) 0.013(3)
C12 0.036(3) 0.030(3) 0.021(2) 0.005(2) 0.0045(19) 0.004(2)
C13 0.031(2) 0.032(3) 0.027(2) -0.001(2) -0.0032(18) 0.001(2)
C14 0.048(3) 0.040(3) 0.033(3) -0.006(2) -0.007(2) -0.004(3)
C15 0.032(2) 0.027(3) 0.033(3) -0.004(2) 0.001(2) -0.003(2)
C16 0.034(2) 0.036(3) 0.029(3) -0.004(2) 0.000(2) 0.005(2)
C17 0.041(3) 0.065(5) 0.059(5) -0.029(4) -0.006(3) 0.014(3)
C18 0.051(4) 0.097(8) 0.082(7) -0.057(6) -0.009(4) 0.029(5)
C19 0.038(3) 0.089(7) 0.068(5) -0.015(6) 0.004(3) 0.014(4)
C20 0.030(3) 0.065(5) 0.042(4) -0.004(4) -0.001(3) -0.003(3)
C21 0.029(2) 0.023(3) 0.037(3) -0.003(2) 0.008(2) -0.002(2)
C22 0.032(2) 0.026(2) 0.026(2) 0.0007(19) 0.0043(19) 0.000(2)
C23 0.040(3) 0.038(3) 0.042(3) 0.001(3) 0.012(3) 0.009(3)
C24 0.064(4) 0.035(3) 0.041(3) 0.003(3) 0.017(3) 0.016(3)
C25 0.071(5) 0.027(3) 0.036(3) -0.003(3) 0.013(3) -0.007(3)
C26 0.053(4) 0.024(3) 0.039(3) 0.001(2) 0.007(3) -0.010(3)
C27 0.036(3) 0.029(3) 0.033(3) -0.003(2) 0.008(2) -0.005(2)
C28 0.074(5) 0.028(3) 0.030(3) 0.007(2) 0.011(3) 0.009(3)
B1 0.045(4) 0.045(4) 0.038(4) 0.013(3) 0.008(3) -0.007(3)
B2 0.066(5) 0.050(5) 0.034(4) 0.005(3) 0.000(3) 0.001(4)
Fe2 0.0402(4) 0.0258(4) 0.0268(4) -0.0035(3) 0.0097(3) 0.0019(3)
O2 0.052(3) 0.052(3) 0.029(2) -0.009(2) 0.007(2) -0.023(3)
N8 0.046(3) 0.029(3) 0.062(4) -0.007(3) 0.029(3) 0.002(2)
N9 0.031(2) 0.027(2) 0.030(2) -0.004(2) 0.0005(18) 0.0013(19)
N10 0.029(2) 0.031(3) 0.026(2) 0.0003(19) 0.0058(17) 0.0019(18)
N11 0.036(2) 0.025(2) 0.029(2) -0.0021(19) 0.0026(19) 0.0028(19)
N12 0.028(2) 0.046(3) 0.028(2) -0.006(2) 0.0012(18) 0.000(2)
N13 0.043(3) 0.032(3) 0.046(3) 0.004(3) 0.016(2) 0.008(2)
N14 0.077(4) 0.027(3) 0.027(3) -0.002(2) -0.002(3) -0.002(3)
C29 0.025(4) 0.034(4) 0.020(4) -0.003(4) -0.003(3) -0.007(3)
C30 0.030(4) 0.034(5) 0.022(4) 0.003(4) 0.002(4) -0.006(4)
C31 0.031(4) 0.046(5) 0.022(4) 0.003(4) -0.003(3) -0.003(4)
C32 0.037(4) 0.050(6) 0.024(4) -0.005(4) 0.005(4) -0.013(4)
C33 0.034(4) 0.042(5) 0.030(5) -0.010(4) 0.005(4) -0.009(4)
C34 0.041(6) 0.047(7) 0.027(5) -0.010(5) 0.012(4) -0.013(5)
C35 0.026(4) 0.036(5) 0.024(4) 0.000(4) 0.004(3) -0.008(4)
C36 0.026(4) 0.032(4) 0.034(4) -0.008(4) -0.003(3) -0.003(3)
C37 0.035(4) 0.039(5) 0.031(5) -0.007(4) 0.005(4) 0.001(4)
C38 0.028(4) 0.026(4) 0.028(4) -0.003(4) 0.003(4) -0.004(3)
C29A 0.027(6) 0.033(8) 0.030(7) 0.001(6) 0.000(5) 0.000(6)
C30A 0.023(6) 0.036(8) 0.038(8) -0.001(7) 0.012(6) -0.001(6)
C31A 0.028(6) 0.031(7) 0.031(6) -0.004(6) 0.003(5) 0.000(5)
C32A 0.037(7) 0.041(9) 0.043(8) -0.006(7) 0.013(6) -0.004(7)
C33A 0.043(10) 0.050(11) 0.053(12) 0.004(9) 0.020(8) 0.000(8)
C34A 0.037(7) 0.044(9) 0.039(8) -0.003(7) 0.016(7) -0.007(7)
C35A 0.039(7) 0.030(8) 0.030(8) -0.001(6) 0.016(7) -0.007(6)
C36A 0.042(7) 0.025(6) 0.020(6) -0.001(5) -0.001(5) -0.005(5)
C37A 0.034(6) 0.028(6) 0.017(5) -0.007(5) 0.002(5) -0.004(5)
C38A 0.025(6) 0.029(7) 0.030(7) -0.002(6) -0.005(6) 0.002(5)
C39 0.063(4) 0.037(4) 0.051(4) -0.016(3) 0.029(4) -0.016(3)
C40 0.030(2) 0.036(3) 0.026(3) -0.002(2) 0.000(2) -0.001(2)
C41 0.032(3) 0.039(3) 0.034(3) 0.005(2) 0.001(2) 0.002(2)
C42 0.035(3) 0.068(5) 0.043(3) 0.004(3) -0.006(3) 0.002(3)
C43 0.029(2) 0.035(3) 0.034(3) 0.008(2) 0.008(2) 0.009(2)
C44 0.034(3) 0.031(3) 0.029(3) 0.001(2) 0.006(2) 0.002(2)
C45 0.041(3) 0.035(3) 0.037(3) 0.002(2) 0.009(2) -0.001(3)
C46 0.053(4) 0.041(4) 0.046(4) 0.001(3) 0.020(3) -0.008(3)
C47 0.075(5) 0.028(3) 0.037(3) 0.005(3) 0.012(3) -0.003(3)
C48 0.053(4) 0.026(3) 0.034(3) 0.001(2) 0.005(3) 0.006(3)
C49 0.032(2) 0.025(3) 0.042(3) 0.007(2) 0.003(2) 0.001(2)
C50 0.031(2) 0.042(3) 0.029(2) 0.002(2) 0.0000(19) -0.002(2)
C51 0.044(3) 0.051(4) 0.052(4) 0.020(4) -0.004(3) -0.009(3)
C52 0.053(5) 0.089(7) 0.063(5) 0.021(5) -0.001(4) -0.027(5)
C53 0.035(3) 0.102(8) 0.062(5) 0.005(6) 0.010(3) -0.021(5)
C54 0.032(3) 0.077(6) 0.036(3) -0.010(4) 0.003(3) 0.001(3)
C55 0.039(3) 0.039(4) 0.040(3) 0.004(3) 0.006(3) 0.014(3)
C56 0.083(5) 0.032(3) 0.021(3) -0.008(2) 0.004(3) -0.013(3)
B3 0.054(4) 0.066(6) 0.038(4) -0.011(4) 0.002(3) 0.019(4)
B4 0.071(5) 0.039(4) 0.025(3) 0.002(3) 0.002(3) -0.010(4)
N15 0.111(13) 0.163(17) 0.126(14) 0.052(12) -0.022(11) -0.027(13)
C57 0.069(9) 0.088(10) 0.122(13) 0.020(9) -0.015(8) -0.011(8)
C58 0.127(15) 0.082(11) 0.153(18) 0.011(11) 0.041(13) -0.009(10)
N15A 0.111(13) 0.163(17) 0.126(14) 0.052(12) -0.022(11) -0.027(13)
C57A 0.069(9) 0.088(10) 0.122(13) 0.020(9) -0.015(8) -0.011(8)
C58A 0.127(15) 0.082(11) 0.153(18) 0.011(11) 0.041(13) -0.009(10)

loop_
_atom_type_symbol
_atom_type_description
_atom_type_scat_dispersion_real
_atom_type_scat_dispersion_imag
_atom_type_scat_source
C C 0.0033 0.0016 'International Tables Vol C Tables 4.2.6.8 and 6.1.1.4'
H H 0.0000 0.0000 'International Tables Vol C Tables 4.2.6.8 and 6.1.1.4'
B B 0.0013 0.0007 'International Tables Vol C Tables 4.2.6.8 and 6.1.1.4'
Fe Fe 0.3463 0.8444 'International Tables Vol C Tables 4.2.6.8 and 6.1.1.4'
N N 0.0061 0.0033 'International Tables Vol C Tables 4.2.6.8 and 6.1.1.4'
O O 0.0106 0.0060 'International Tables Vol C Tables 4.2.6.8 and 6.1.1.4'

loop_
_exptl_crystal_face_index_h
_exptl_crystal_face_index_k
_exptl_crystal_face_index_l
_exptl_crystal_face_perp_dist
1 -2 0 0.0868
-1 2 0 0.0982
1 2 0 0.1323
-2 -2 -1 0.1537
-2 -2 1 0.1676
0 1 2 0.2222
1 0 -3 0.2377

loop_
_geom_angle_atom_site_label_1
_geom_angle_atom_site_label_2
_geom_angle_atom_site_label_3
_geom_angle
_geom_angle_site_symmetry_1
_geom_angle_site_symmetry_3
_geom_angle_publ_flag
N2 Fe1 N3 81.3(2) . . ?
N4 Fe1 N2 89.2(2) . . ?
N4 Fe1 N3 82.1(2) . . ?
N4 Fe1 N5 162.6(2) . . ?
N4 Fe1 N6 90.2(2) . . ?
N5 Fe1 N2 90.5(2) . . ?
N5 Fe1 N3 80.7(2) . . ?
N6 Fe1 N2 172.4(2) . . ?
N6 Fe1 N3 91.1(2) . . ?
N6 Fe1 N5 87.9(2) . . ?
N7 Fe1 N2 96.1(2) . . ?
N7 Fe1 N3 176.4(2) . . ?
N7 Fe1 N4 95.4(2) . . ?
N7 Fe1 N5 101.9(3) . . ?
N7 Fe1 N6 91.5(2) . . ?
C12 O1 C11 101.7(6) . . ?
C11 N1 N2 104.3(6) . . ?
N1 N2 Fe1 138.5(5) . . ?
C12 N2 Fe1 113.4(4) . . ?
C12 N2 N1 108.0(6) . . ?
C13 N3 Fe1 112.4(3) . . ?
C15 N3 Fe1 104.0(3) . . ?
C15 N3 C13 115.7(5) . . ?
C15 N3 C21 112.0(5) . . ?
C21 N3 Fe1 105.2(4) . . ?
C21 N3 C13 107.0(5) . . ?
C16 N4 Fe1 114.3(4) . . ?
C16 N4 C20 117.0(6) . . ?
C20 N4 Fe1 128.7(5) . . ?
C22 N5 Fe1 115.1(4) . . ?
C26 N5 Fe1 126.2(5) . . ?
C26 N5 C22 118.7(6) . . ?
C27 N6 Fe1 176.3(5) . . ?
C28 N7 Fe1 171.4(6) . . ?
C2 C1 H1 119.3 . . ?
C10 C1 H1 119.3 . . ?
C10 C1 C2 121.3(10) . . ?
C3 C2 C1 122.3(11) . . ?
C3 C2 C7 120.7(12) . . ?
C7 C2 C1 117.0(11) . . ?
C2 C3 H3 120.4 . . ?
C4 C3 C2 119.3(13) . . ?
C4 C3 H3 120.4 . . ?
C3 C4 H4 118.7 . . ?
C3 C4 C5 122.5(12) . . ?
C5 C4 H4 118.7 . . ?
C4 C5 H5 120.0 . . ?
C6 C5 C4 120.0(12) . . ?
C6 C5 H5 120.0 . . ?
C5 C6 H6 120.3 . . ?
C5 C6 C7 119.5(13) . . ?
C7 C6 H6 120.3 . . ?
C2 C7 C6 118.0(11) . . ?
C8 C7 C2 119.6(12) . . ?
C8 C7 C6 122.3(12) . . ?
C7 C8 H8 119.1 . . ?
C9 C8 C7 121.8(10) . . ?
C9 C8 H8 119.1 . . ?
C8 C9 H9 119.8 . . ?
C8 C9 C10 120.3(8) . . ?
C10 C9 H9 119.8 . . ?
C1 C10 C9 119.9(9) . . ?
C1 C10 C11 115.4(11) . . ?
C9 C10 C11 124.7(9) . . ?
C2A C1A H1A 119.9 . . ?
C10A C1A H1A 119.9 . . ?
C10A C1A C2A 120.1(17) . . ?
C1A C2A C3A 117.5(19) . . ?
C7A C2A C1A 122(2) . . ?
C7A C2A C3A 120(2) . . ?
C2A C3A H3A 120.2 . . ?
C4A C3A C2A 120(2) . . ?
C4A C3A H3A 120.2 . . ?
C3A C4A H4A 119.8 . . ?
C3A C4A C5A 120(2) . . ?
C5A C4A H4A 119.8 . . ?
C4A C5A H5A 119.9 . . ?
C6A C5A C4A 120.1(19) . . ?
C6A C5A H5A 119.9 . . ?
C5A C6A H6A 119.0 . . ?
C5A C6A C7A 122(2) . . ?
C7A C6A H6A 119.0 . . ?
C2A C7A C6A 117.5(19) . . ?
C8A C7A C2A 116(2) . . ?
C8A C7A C6A 126.8(19) . . ?
C7A C8A H8A 118.4 . . ?
C9A C8A C7A 123.2(16) . . ?
C9A C8A H8A 118.4 . . ?
C8A C9A H9A 119.7 . . ?
C8A C9A C10A 120.6(15) . . ?
C10A C9A H9A 119.7 . . ?
C1A C10A C9A 118.0(15) . . ?
C1A C10A C11 111.4(15) . . ?
C9A C10A C11 130.4(14) . . ?
O1 C11 C10 127.8(9) . . ?
O1 C11 C10A 100.2(9) . . ?
N1 C11 O1 114.3(6) . . ?
N1 C11 C10 117.8(9) . . ?
N1 C11 C10A 145.5(10) . . ?
O1 C12 C13 121.8(5) . . ?
N2 C12 O1 111.7(6) . . ?
N2 C12 C13 126.0(5) . . ?
N3 C13 H13 106.6 . . ?
N3 C13 C14 117.3(5) . . ?
C12 C13 N3 106.0(4) . . ?
C12 C13 H13 106.6 . . ?
C12 C13 C14 113.0(5) . . ?
C14 C13 H13 106.6 . . ?
C13 C14 H14A 109.5 . . ?
C13 C14 H14B 109.5 . . ?
C13 C14 H14C 109.5 . . ?
H14A C14 H14B 109.5 . . ?
H14A C14 H14C 109.5 . . ?
H14B C14 H14C 109.5 . . ?
N3 C15 H15A 109.4 . . ?
N3 C15 H15B 109.4 . . ?
N3 C15 C16 111.2(5) . . ?
H15A C15 H15B 108.0 . . ?
C16 C15 H15A 109.4 . . ?
C16 C15 H15B 109.4 . . ?
N4 C16 C15 114.8(5) . . ?
N4 C16 C17 121.5(6) . . ?
C17 C16 C15 123.5(7) . . ?
C16 C17 H17 120.3 . . ?
C16 C17 C18 119.4(8) . . ?
C18 C17 H17 120.3 . . ?
C17 C18 H18 120.6 . . ?
C17 C18 C19 118.8(8) . . ?
C19 C18 H18 120.6 . . ?
C18 C19 H19 120.4 . . ?
C20 C19 C18 119.1(7) . . ?
C20 C19 H19 120.4 . . ?
N4 C20 H20 118.0 . . ?
C19 C20 N4 124.1(8) . . ?
C19 C20 H20 118.0 . . ?
N3 C21 H21A 109.9 . . ?
N3 C21 H21B 109.9 . . ?
N3 C21 C22 109.1(5) . . ?
H21A C21 H21B 108.3 . . ?
C22 C21 H21A 109.9 . . ?
C22 C21 H21B 109.9 . . ?
N5 C22 C21 114.9(5) . . ?
N5 C22 C23 122.0(6) . . ?
C23 C22 C21 123.0(6) . . ?
C22 C23 H23 120.3 . . ?
C24 C23 C22 119.4(7) . . ?
C24 C23 H23 120.3 . . ?
C23 C24 H24 120.7 . . ?
C23 C24 C25 118.6(7) . . ?
C25 C24 H24 120.7 . . ?
C24 C25 H25 120.2 . . ?
C24 C25 C26 119.6(7) . . ?
C26 C25 H25 120.2 . . ?
N5 C26 C25 121.7(7) . . ?
N5 C26 H26 119.2 . . ?
C25 C26 H26 119.2 . . ?
N6 C27 B1 176.7(7) . . ?
N7 C28 B2 176.5(8) . . ?
C27 B1 H1B 109.5 . . ?
C27 B1 H1C 109.5 . . ?
C27 B1 H1D 109.5 . . ?
H1B B1 H1C 109.5 . . ?
H1B B1 H1D 109.5 . . ?
H1C B1 H1D 109.5 . . ?
C28 B2 H2A 109.5 . . ?
C28 B2 H2B 109.5 . . ?
C28 B2 H2C 109.5 . . ?
H2A B2 H2B 109.5 . . ?
H2A B2 H2C 109.5 . . ?
H2B B2 H2C 109.5 . . ?
N9 Fe2 N10 80.9(2) . . ?
N9 Fe2 N12 92.6(2) . . ?
N11 Fe2 N9 87.0(2) . . ?
N11 Fe2 N10 81.9(2) . . ?
N11 Fe2 N12 161.4(2) . . ?
N12 Fe2 N10 79.7(2) . . ?
N13 Fe2 N9 172.2(2) . . ?
N13 Fe2 N10 91.6(2) . . ?
N13 Fe2 N11 89.8(2) . . ?
N13 Fe2 N12 88.2(2) . . ?
N14 Fe2 N9 95.5(2) . . ?
N14 Fe2 N10 174.3(2) . . ?
N14 Fe2 N11 102.5(3) . . ?
N14 Fe2 N12 96.0(3) . . ?
N14 Fe2 N13 92.1(3) . . ?
C40 O2 C39 102.2(5) . . ?
C39 N8 N9 105.7(7) . . ?
N8 N9 Fe2 137.6(5) . . ?
C40 N9 Fe2 114.4(4) . . ?
C40 N9 N8 107.5(6) . . ?
C41 N10 Fe2 111.5(4) . . ?
C43 N10 Fe2 105.2(4) . . ?
C43 N10 C41 115.6(5) . . ?
C49 N10 Fe2 104.5(4) . . ?
C49 N10 C41 108.3(5) . . ?
C49 N10 C43 111.4(5) . . ?
C44 N11 Fe2 114.9(4) . . ?
C44 N11 C48 118.8(6) . . ?
C48 N11 Fe2 126.2(5) . . ?
C50 N12 Fe2 114.1(4) . . ?
C54 N12 Fe2 126.3(6) . . ?
C54 N12 C50 119.6(7) . . ?
C55 N13 Fe2 174.8(6) . . ?
C56 N14 Fe2 174.6(6) . . ?
C30 C29 H29 120.4 . . ?
C38 C29 H29 120.4 . . ?
C38 C29 C30 119.2(10) . . ?
C29 C30 C31 121.2(11) . . ?
C29 C30 C35 120.1(10) . . ?
C31 C30 C35 118.7(12) . . ?
C30 C31 H31 119.5 . . ?
C32 C31 C30 121.1(11) . . ?
C32 C31 H31 119.5 . . ?
C31 C32 H32 120.6 . . ?
C31 C32 C34 118.9(10) . . ?
C34 C32 H32 120.6 . . ?
C34 C33 H33 119.0 . . ?
C34 C33 C35 122.0(13) . . ?
C35 C33 H33 119.0 . . ?
C32 C34 H34 119.5 . . ?
C33 C34 C32 120.9(13) . . ?
C33 C34 H34 119.5 . . ?
C33 C35 C30 118.3(11) . . ?
C36 C35 C30 119.3(12) . . ?
C36 C35 C33 122.4(11) . . ?
C35 C36 H36 120.0 . . ?
C37 C36 C35 120.0(11) . . ?
C37 C36 H36 120.0 . . ?
C36 C37 H37 120.1 . . ?
C36 C37 C38 119.9(10) . . ?
C38 C37 H37 120.1 . . ?
C29 C38 C37 121.4(10) . . ?
C29 C38 C39 116.3(10) . . ?
C37 C38 C39 122.4(9) . . ?
C30A C29A H29A 120.5 . . ?
C38A C29A H29A 120.5 . . ?
C38A C29A C30A 119.1(16) . . ?
C31A C30A C29A 124.2(19) . . ?
C31A C30A C35A 118(2) . . ?
C35A C30A C29A 117.6(18) . . ?
C30A C31A H31A 119.6 . . ?
C30A C31A C32A 120.7(19) . . ?
C32A C31A H31A 119.6 . . ?
C31A C32A H32A 119.6 . . ?
C33A C32A C31A 121(2) . . ?
C33A C32A H32A 119.6 . . ?
C32A C33A H33A 119.1 . . ?
C32A C33A C34A 122(3) . . ?
C34A C33A H33A 119.1 . . ?
C33A C34A H34A 121.0 . . ?
C33A C34A C35A 118(2) . . ?
C35A C34A H34A 121.0 . . ?
C30A C35A C34A 121(2) . . ?
C30A C35A C36A 120.4(19) . . ?
C34A C35A C36A 119.1(19) . . ?
C35A C36A H36A 119.8 . . ?
C37A C36A C35A 120.4(16) . . ?
C37A C36A H36A 119.8 . . ?
C36A C37A H37A 120.6 . . ?
C36A C37A C38A 118.8(16) . . ?
C38A C37A H37A 120.6 . . ?
C29A C38A C39 102.4(14) . . ?
C37A C38A C29A 123.7(17) . . ?
C37A C38A C39 133.9(15) . . ?
O2 C39 C38 127.2(8) . . ?
O2 C39 C38A 97.4(9) . . ?
N8 C39 O2 112.0(6) . . ?
N8 C39 C38 120.7(9) . . ?
N8 C39 C38A 150.4(10) . . ?
O2 C40 C41 124.4(6) . . ?
N9 C40 O2 112.5(6) . . ?
N9 C40 C41 122.9(6) . . ?
N10 C41 H41 106.4 . . ?
N10 C41 C42 117.2(5) . . ?
C40 C41 N10 106.5(5) . . ?
C40 C41 H41 106.4 . . ?
C40 C41 C42 113.4(6) . . ?
C42 C41 H41 106.4 . . ?
C41 C42 H42A 109.5 . . ?
C41 C42 H42B 109.5 . . ?
C41 C42 H42C 109.5 . . ?
H42A C42 H42B 109.5 . . ?
H42A C42 H42C 109.5 . . ?
H42B C42 H42C 109.5 . . ?
N10 C43 H43A 109.4 . . ?
N10 C43 H43B 109.4 . . ?
N10 C43 C44 111.1(5) . . ?
H43A C43 H43B 108.0 . . ?
C44 C43 H43A 109.4 . . ?
C44 C43 H43B 109.4 . . ?
N11 C44 C43 115.5(6) . . ?
N11 C44 C45 122.6(6) . . ?
C45 C44 C43 121.5(6) . . ?
C44 C45 H45 121.1 . . ?
C44 C45 C46 117.7(7) . . ?
C46 C45 H45 121.1 . . ?
C45 C46 H46 120.2 . . ?
C47 C46 C45 119.6(7) . . ?
C47 C46 H46 120.2 . . ?
C46 C47 H47 120.2 . . ?
C46 C47 C48 119.7(7) . . ?
C48 C47 H47 120.2 . . ?
N11 C48 C47 121.6(7) . . ?
N11 C48 H48 119.2 . . ?
C47 C48 H48 119.2 . . ?
N10 C49 H49A 110.0 . . ?
N10 C49 H49B 110.0 . . ?
N10 C49 C50 108.7(5) . . ?
H49A C49 H49B 108.3 . . ?
C50 C49 H49A 110.0 . . ?
C50 C49 H49B 110.0 . . ?
N12 C50 C49 115.2(6) . . ?
N12 C50 C51 123.1(6) . . ?
C51 C50 C49 121.7(7) . . ?
C50 C51 H51 121.3 . . ?
C50 C51 C52 117.5(9) . . ?
C52 C51 H51 121.3 . . ?
C51 C52 H52 120.3 . . ?
C53 C52 C51 119.3(9) . . ?
C53 C52 H52 120.3 . . ?
C52 C53 H53 119.4 . . ?
C52 C53 C54 121.1(7) . . ?
C54 C53 H53 119.4 . . ?
N12 C54 C53 119.3(9) . . ?
N12 C54 H54 120.4 . . ?
C53 C54 H54 120.4 . . ?
N13 C55 B3 179.3(8) . . ?
N14 C56 B4 176.8(8) . . ?
C55 B3 H3B 109.5 . . ?
C55 B3 H3C 109.5 . . ?
C55 B3 H3D 109.5 . . ?
H3B B3 H3C 109.5 . . ?
H3B B3 H3D 109.5 . . ?
H3C B3 H3D 109.5 . . ?
C56 B4 H4B 109.5 . . ?
C56 B4 H4C 109.5 . . ?
C56 B4 H4D 109.5 . . ?
H4B B4 H4C 109.5 . . ?
H4B B4 H4D 109.5 . . ?
H4C B4 H4D 109.5 . . ?
N15 C57 C58 175(3) . . ?
C57 C58 H58A 109.5 . . ?
C57 C58 H58B 109.5 . . ?
C57 C58 H58C 109.5 . . ?
H58A C58 H58B 109.5 . . ?
H58A C58 H58C 109.5 . . ?
H58B C58 H58C 109.5 . . ?
N15A C57A C58A 177(5) . . ?
C57A C58A H58D 109.5 . . ?
C57A C58A H58E 109.5 . . ?
C57A C58A H58F 109.5 . . ?
H58D C58A H58E 109.5 . . ?
H58D C58A H58F 109.5 . . ?
H58E C58A H58F 109.5 . . ?

loop_
_geom_bond_atom_site_label_1
_geom_bond_atom_site_label_2
_geom_bond_distance
_geom_bond_site_symmetry_2
_geom_bond_publ_flag
Fe1 N2 2.034(6) . ?
Fe1 N3 2.118(5) . ?
Fe1 N4 2.005(6) . ?
Fe1 N5 2.020(6) . ?
Fe1 N6 2.007(6) . ?
Fe1 N7 1.949(7) . ?
O1 C11 1.357(11) . ?
O1 C12 1.357(7) . ?
N1 N2 1.393(8) . ?
N1 C11 1.277(12) . ?
N2 C12 1.281(8) . ?
N3 C13 1.518(7) . ?
N3 C15 1.481(8) . ?
N3 C21 1.491(7) . ?
N4 C16 1.367(8) . ?
N4 C20 1.368(8) . ?
N5 C22 1.357(8) . ?
N5 C26 1.336(9) . ?
N6 C27 1.148(9) . ?
N7 C28 1.163(11) . ?
C1 H1 0.9500 . ?
C1 C2 1.443(16) . ?
C1 C10 1.370(14) . ?
C2 C3 1.418(15) . ?
C2 C7 1.421(17) . ?
C3 H3 0.9500 . ?
C3 C4 1.340(16) . ?
C4 H4 0.9500 . ?
C4 C5 1.411(19) . ?
C5 H5 0.9500 . ?
C5 C6 1.384(15) . ?
C6 H6 0.9500 . ?
C6 C7 1.444(18) . ?
C7 C8 1.408(15) . ?
C8 H8 0.9500 . ?
C8 C9 1.348(13) . ?
C9 H9 0.9500 . ?
C9 C10 1.410(15) . ?
C10 C11 1.469(12) . ?
C1A H1A 0.9500 . ?
C1A C2A 1.41(3) . ?
C1A C10A 1.36(2) . ?
C2A C3A 1.45(3) . ?
C2A C7A 1.40(3) . ?
C3A H3A 0.9500 . ?
C3A C4A 1.37(2) . ?
C4A H4A 0.9500 . ?
C4A C5A 1.40(3) . ?
C5A H5A 0.9500 . ?
C5A C6A 1.38(3) . ?
C6A H6A 0.9500 . ?
C6A C7A 1.42(3) . ?
C7A C8A 1.39(3) . ?
C8A H8A 0.9500 . ?
C8A C9A 1.35(2) . ?
C9A H9A 0.9500 . ?
C9A C10A 1.43(2) . ?
C10A C11 1.591(18) . ?
C12 C13 1.493(8) . ?
C13 H13 1.0000 . ?
C13 C14 1.524(8) . ?
C14 H14A 0.9800 . ?
C14 H14B 0.9800 . ?
C14 H14C 0.9800 . ?
C15 H15A 0.9900 . ?
C15 H15B 0.9900 . ?
C15 C16 1.505(8) . ?
C16 C17 1.383(10) . ?
C17 H17 0.9500 . ?
C17 C18 1.383(12) . ?
C18 H18 0.9500 . ?
C18 C19 1.398(16) . ?
C19 H19 0.9500 . ?
C19 C20 1.329(14) . ?
C20 H20 0.9500 . ?
C21 H21A 0.9900 . ?
C21 H21B 0.9900 . ?
C21 C22 1.516(9) . ?
C22 C23 1.392(9) . ?
C23 H23 0.9500 . ?
C23 C24 1.370(11) . ?
C24 H24 0.9500 . ?
C24 C25 1.392(12) . ?
C25 H25 0.9500 . ?
C25 C26 1.394(11) . ?
C26 H26 0.9500 . ?
C27 B1 1.591(10) . ?
C28 B2 1.557(13) . ?
B1 H1B 1.1901 . ?
B1 H1C 1.1901 . ?
B1 H1D 1.1901 . ?
B2 H2A 1.1901 . ?
B2 H2B 1.1901 . ?
B2 H2C 1.1901 . ?
Fe2 N9 2.026(5) . ?
Fe2 N10 2.114(5) . ?
Fe2 N11 2.025(6) . ?
Fe2 N12 2.047(6) . ?
Fe2 N13 2.007(7) . ?
Fe2 N14 1.952(7) . ?
O2 C39 1.400(11) . ?
O2 C40 1.336(8) . ?
N8 N9 1.390(8) . ?
N8 C39 1.288(12) . ?
N9 C40 1.298(8) . ?
N10 C41 1.517(8) . ?
N10 C43 1.495(7) . ?
N10 C49 1.493(8) . ?
N11 C44 1.344(8) . ?
N11 C48 1.356(9) . ?
N12 C50 1.356(9) . ?
N12 C54 1.335(8) . ?
N13 C55 1.164(10) . ?
N14 C56 1.147(11) . ?
C29 H29 0.9500 . ?
C29 C30 1.413(17) . ?
C29 C38 1.369(13) . ?
C30 C31 1.414(14) . ?
C30 C35 1.429(17) . ?
C31 H31 0.9500 . ?
C31 C32 1.389(16) . ?
C32 H32 0.9500 . ?
C32 C34 1.42(2) . ?
C33 H33 0.9500 . ?
C33 C34 1.331(16) . ?
C33 C35 1.420(18) . ?
C34 H34 0.9500 . ?
C35 C36 1.414(14) . ?
C36 H36 0.9500 . ?
C36 C37 1.379(14) . ?
C37 H37 0.9500 . ?
C37 C38 1.431(16) . ?
C38 C39 1.472(13) . ?
C29A H29A 0.9500 . ?
C29A C30A 1.44(3) . ?
C29A C38A 1.41(2) . ?
C30A C31A 1.39(3) . ?
C30A C35A 1.44(3) . ?
C31A H31A 0.9500 . ?
C31A C32A 1.41(3) . ?
C32A H32A 0.9500 . ?
C32A C33A 1.38(4) . ?
C33A H33A 0.9500 . ?
C33A C34A 1.38(3) . ?
C34A H34A 0.9500 . ?
C34A C35A 1.45(3) . ?
C35A C36A 1.45(3) . ?
C36A H36A 0.9500 . ?
C36A C37A 1.39(2) . ?
C37A H37A 0.9500 . ?
C37A C38A 1.39(2) . ?
C38A C39 1.57(2) . ?
C40 C41 1.488(9) . ?
C41 H41 1.0000 . ?
C41 C42 1.529(8) . ?
C42 H42A 0.9800 . ?
C42 H42B 0.9800 . ?
C42 H42C 0.9800 . ?
C43 H43A 0.9900 . ?
C43 H43B 0.9900 . ?
C43 C44 1.502(9) . ?
C44 C45 1.396(9) . ?
C45 H45 0.9500 . ?
C45 C46 1.409(11) . ?
C46 H46 0.9500 . ?
C46 C47 1.366(12) . ?
C47 H47 0.9500 . ?
C47 C48 1.391(11) . ?
C48 H48 0.9500 . ?
C49 H49A 0.9900 . ?
C49 H49B 0.9900 . ?
C49 C50 1.508(8) . ?
C50 C51 1.382(11) . ?
C51 H51 0.9500 . ?
C51 C52 1.410(12) . ?
C52 H52 0.9500 . ?
C52 C53 1.340(17) . ?
C53 H53 0.9500 . ?
C53 C54 1.432(15) . ?
C54 H54 0.9500 . ?
C55 B3 1.578(12) . ?
C56 B4 1.624(13) . ?
B3 H3B 1.1901 . ?
B3 H3C 1.1901 . ?
B3 H3D 1.1901 . ?
B4 H4B 1.1901 . ?
B4 H4C 1.1901 . ?
B4 H4D 1.1901 . ?
N15 C57 1.13(3) . ?
C57 C58 1.50(3) . ?
C58 H58A 0.9800 . ?
C58 H58B 0.9800 . ?
C58 H58C 0.9800 . ?
N15A C57A 1.21(5) . ?
C57A C58A 1.54(6) . ?
C58A H58D 0.9800 . ?
C58A H58E 0.9800 . ?
C58A H58F 0.9800 . ?

loop_
_geom_torsion_atom_site_label_1
_geom_torsion_atom_site_label_2
_geom_torsion_atom_site_label_3
_geom_torsion_atom_site_label_4
_geom_torsion
_geom_torsion_site_symmetry_1
_geom_torsion_site_symmetry_2
_geom_torsion_site_symmetry_3
_geom_torsion_site_symmetry_4
_geom_torsion_publ_flag
Fe1 N2 C12 O1 176.6(4) . . . . ?
Fe1 N2 C12 C13 4.5(8) . . . . ?
Fe1 N3 C13 C12 9.5(5) . . . . ?
Fe1 N3 C13 C14 136.8(5) . . . . ?
Fe1 N3 C15 C16 -38.9(5) . . . . ?
Fe1 N3 C21 C22 40.5(5) . . . . ?
Fe1 N4 C16 C15 -4.6(7) . . . . ?
Fe1 N4 C16 C17 179.7(6) . . . . ?
Fe1 N4 C20 C19 178.7(8) . . . . ?
Fe1 N5 C22 C21 4.1(7) . . . . ?
Fe1 N5 C22 C23 -176.9(5) . . . . ?
Fe1 N5 C26 C25 177.9(5) . . . . ?
O1 C12 C13 N3 179.0(5) . . . . ?
O1 C12 C13 C14 49.3(8) . . . . ?
N1 N2 C12 O1 -0.2(7) . . . . ?
N1 N2 C12 C13 -172.2(6) . . . . ?
N2 N1 C11 O1 -0.4(8) . . . . ?
N2 N1 C11 C10 177.3(6) . . . . ?
N2 N1 C11 C10A -179.0(13) . . . . ?
N2 C12 C13 N3 -9.7(8) . . . . ?
N2 C12 C13 C14 -139.4(6) . . . . ?
N3 C15 C16 N4 31.0(8) . . . . ?
N3 C15 C16 C17 -153.5(7) . . . . ?
N3 C21 C22 N5 -31.3(7) . . . . ?
N3 C21 C22 C23 149.8(6) . . . . ?
N4 C16 C17 C18 1.7(14) . . . . ?
N5 C22 C23 C24 -1.8(10) . . . . ?
C1 C2 C3 C4 -178.9(10) . . . . ?
C1 C2 C7 C6 179.0(9) . . . . ?
C1 C2 C7 C8 -4.0(15) . . . . ?
C1 C10 C11 O1 -13.5(12) . . . . ?
C1 C10 C11 N1 169.1(8) . . . . ?
C2 C1 C10 C9 0.3(14) . . . . ?
C2 C1 C10 C11 -179.6(8) . . . . ?
C2 C3 C4 C5 -0.3(17) . . . . ?
C2 C7 C8 C9 2.2(16) . . . . ?
C3 C2 C7 C6 0.1(16) . . . . ?
C3 C2 C7 C8 177.1(10) . . . . ?
C3 C4 C5 C6 0.7(19) . . . . ?
C4 C5 C6 C7 -0.6(18) . . . . ?
C5 C6 C7 C2 0.3(16) . . . . ?
C5 C6 C7 C8 -176.7(11) . . . . ?
C6 C7 C8 C9 179.1(10) . . . . ?
C7 C2 C3 C4 0.0(16) . . . . ?
C7 C8 C9 C10 0.9(16) . . . . ?
C8 C9 C10 C1 -2.2(15) . . . . ?
C8 C9 C10 C11 177.7(9) . . . . ?
C9 C10 C11 O1 166.6(9) . . . . ?
C9 C10 C11 N1 -10.8(13) . . . . ?
C10 C1 C2 C3 -178.3(10) . . . . ?
C10 C1 C2 C7 2.8(14) . . . . ?
C1A C2A C3A C4A 178.5(17) . . . . ?
C1A C2A C7A C6A 179.4(17) . . . . ?
C1A C2A C7A C8A 2(3) . . . . ?
C1A C10A C11 O1 171.1(11) . . . . ?
C1A C10A C11 N1 -10(2) . . . . ?
C2A C1A C10A C9A 0(2) . . . . ?
C2A C1A C10A C11 175.6(14) . . . . ?
C2A C3A C4A C5A 1(3) . . . . ?
C2A C7A C8A C9A -4(2) . . . . ?
C3A C2A C7A C6A 0(3) . . . . ?
C3A C2A C7A C8A -178.1(16) . . . . ?
C3A C4A C5A C6A 2(3) . . . . ?
C4A C5A C6A C7A -4(3) . . . . ?
C5A C6A C7A C2A 3(3) . . . . ?
C5A C6A C7A C8A -179.2(18) . . . . ?
C6A C7A C8A C9A 178.9(16) . . . . ?
C7A C2A C3A C4A -2(3) . . . . ?
C7A C8A C9A C10A 4(2) . . . . ?
C8A C9A C10A C1A -2(2) . . . . ?
C8A C9A C10A C11 -176.4(13) . . . . ?
C9A C10A C11 O1 -14.5(16) . . . . ?
C9A C10A C11 N1 164.2(13) . . . . ?
C10A C1A C2A C3A 179.6(16) . . . . ?
C10A C1A C2A C7A 0(3) . . . . ?
C11 O1 C12 N2 -0.1(7) . . . . ?
C11 O1 C12 C13 172.4(6) . . . . ?
C11 N1 N2 Fe1 -175.1(5) . . . . ?
C11 N1 N2 C12 0.4(7) . . . . ?
C12 O1 C11 N1 0.3(8) . . . . ?
C12 O1 C11 C10 -177.2(7) . . . . ?
C12 O1 C11 C10A 179.5(7) . . . . ?
C13 N3 C15 C16 85.0(6) . . . . ?
C13 N3 C21 C22 -79.3(5) . . . . ?
C15 N3 C13 C12 -109.8(5) . . . . ?
C15 N3 C13 C14 17.4(7) . . . . ?
C15 N3 C21 C22 153.0(5) . . . . ?
C15 C16 C17 C18 -173.5(9) . . . . ?
C16 N4 C20 C19 -0.8(12) . . . . ?
C16 C17 C18 C19 -1.4(17) . . . . ?
C17 C18 C19 C20 0.0(18) . . . . ?
C18 C19 C20 N4 1.1(17) . . . . ?
C20 N4 C16 C15 175.0(6) . . . . ?
C20 N4 C16 C17 -0.7(10) . . . . ?
C21 N3 C13 C12 124.6(5) . . . . ?
C21 N3 C13 C14 -108.2(6) . . . . ?
C21 N3 C15 C16 -152.0(5) . . . . ?
C21 C22 C23 C24 177.1(6) . . . . ?
C22 N5 C26 C25 -1.1(10) . . . . ?
C22 C23 C24 C25 0.2(11) . . . . ?
C23 C24 C25 C26 0.9(11) . . . . ?
C24 C25 C26 N5 -0.4(11) . . . . ?
C26 N5 C22 C21 -176.7(6) . . . . ?
C26 N5 C22 C23 2.3(9) . . . . ?
Fe2 N9 C40 O2 -173.3(4) . . . . ?
Fe2 N9 C40 C41 11.2(8) . . . . ?
Fe2 N10 C41 C40 19.2(6) . . . . ?
Fe2 N10 C41 C42 147.4(5) . . . . ?
Fe2 N10 C43 C44 -36.0(6) . . . . ?
Fe2 N10 C49 C50 44.0(5) . . . . ?
Fe2 N11 C44 C43 -7.7(7) . . . . ?
Fe2 N11 C44 C45 179.3(5) . . . . ?
Fe2 N11 C48 C47 179.9(5) . . . . ?
Fe2 N12 C50 C49 1.2(7) . . . . ?
Fe2 N12 C50 C51 -179.9(6) . . . . ?
Fe2 N12 C54 C53 -179.6(6) . . . . ?
O2 C40 C41 N10 164.3(6) . . . . ?
O2 C40 C41 C42 34.0(9) . . . . ?
N8 N9 C40 O2 1.0(7) . . . . ?
N8 N9 C40 C41 -174.6(6) . . . . ?
N9 N8 C39 O2 1.0(8) . . . . ?
N9 N8 C39 C38 177.2(7) . . . . ?
N9 N8 C39 C38A 173.1(17) . . . . ?
N9 C40 C41 N10 -20.7(8) . . . . ?
N9 C40 C41 C42 -151.0(6) . . . . ?
N10 C43 C44 N11 30.7(8) . . . . ?
N10 C43 C44 C45 -156.2(6) . . . . ?
N10 C49 C50 N12 -31.6(8) . . . . ?
N10 C49 C50 C51 149.4(7) . . . . ?
N11 C44 C45 C46 0.1(10) . . . . ?
N12 C50 C51 C52 -1.5(13) . . . . ?
C29 C30 C31 C32 179.9(10) . . . . ?
C29 C30 C35 C33 -177.2(10) . . . . ?
C29 C30 C35 C36 5.0(16) . . . . ?
C29 C38 C39 O2 3.2(12) . . . . ?
C29 C38 C39 N8 -172.4(8) . . . . ?
C30 C29 C38 C37 -2.6(14) . . . . ?
C30 C29 C38 C39 177.3(8) . . . . ?
C30 C31 C32 C34 -3.0(16) . . . . ?
C30 C35 C36 C37 -4.3(16) . . . . ?
C31 C30 C35 C33 1.9(16) . . . . ?
C31 C30 C35 C36 -175.9(10) . . . . ?
C31 C32 C34 C33 2.6(18) . . . . ?
C33 C35 C36 C37 177.9(10) . . . . ?
C34 C33 C35 C30 -2.5(17) . . . . ?
C34 C33 C35 C36 175.3(11) . . . . ?
C35 C30 C31 C32 0.8(16) . . . . ?
C35 C33 C34 C32 0.2(19) . . . . ?
C35 C36 C37 C38 0.3(15) . . . . ?
C36 C37 C38 C29 3.3(15) . . . . ?
C36 C37 C38 C39 -176.6(9) . . . . ?
C37 C38 C39 O2 -177.0(8) . . . . ?
C37 C38 C39 N8 7.4(13) . . . . ?
C38 C29 C30 C31 179.4(10) . . . . ?
C38 C29 C30 C35 -1.5(15) . . . . ?
C29A C30A C31A C32A -176.8(17) . . . . ?
C29A C30A C35A C34A 176.5(17) . . . . ?
C29A C30A C35A C36A -3(3) . . . . ?
C29A C38A C39 O2 -176.7(11) . . . . ?
C29A C38A C39 N8 11(2) . . . . ?
C30A C29A C38A C37A 4(3) . . . . ?
C30A C29A C38A C39 -174.7(14) . . . . ?
C30A C31A C32A C33A 1(3) . . . . ?
C30A C35A C36A C37A 2(3) . . . . ?
C31A C30A C35A C34A 0(3) . . . . ?
C31A C30A C35A C36A -178.6(16) . . . . ?
C31A C32A C33A C34A -1(4) . . . . ?
C32A C33A C34A C35A 0(3) . . . . ?
C33A C34A C35A C30A 0(3) . . . . ?
C33A C34A C35A C36A 179.2(19) . . . . ?
C34A C35A C36A C37A -177.0(16) . . . . ?
C35A C30A C31A C32A -1(3) . . . . ?
C35A C36A C37A C38A 1(2) . . . . ?
C36A C37A C38A C29A -4(3) . . . . ?
C36A C37A C38A C39 173.5(15) . . . . ?
C37A C38A C39 O2 5.2(19) . . . . ?
C37A C38A C39 N8 -167.5(15) . . . . ?
C38A C29A C30A C31A 175.6(17) . . . . ?
C38A C29A C30A C35A 0(3) . . . . ?
C39 O2 C40 N9 -0.4(7) . . . . ?
C39 O2 C40 C41 175.1(6) . . . . ?
C39 N8 N9 Fe2 171.1(5) . . . . ?
C39 N8 N9 C40 -1.2(7) . . . . ?
C40 O2 C39 N8 -0.4(8) . . . . ?
C40 O2 C39 C38 -176.4(7) . . . . ?
C40 O2 C39 C38A -176.5(7) . . . . ?
C41 N10 C43 C44 87.3(6) . . . . ?
C41 N10 C49 C50 -74.9(6) . . . . ?
C43 N10 C41 C40 -100.7(6) . . . . ?
C43 N10 C41 C42 27.4(8) . . . . ?
C43 N10 C49 C50 157.0(5) . . . . ?
C43 C44 C45 C46 -172.5(6) . . . . ?
C44 N11 C48 C47 -2.6(10) . . . . ?
C44 C45 C46 C47 -0.7(11) . . . . ?
C45 C46 C47 C48 -0.4(12) . . . . ?
C46 C47 C48 N11 2.0(11) . . . . ?
C48 N11 C44 C43 174.5(6) . . . . ?
C48 N11 C44 C45 1.5(9) . . . . ?
C49 N10 C41 C40 133.6(5) . . . . ?
C49 N10 C41 C42 -98.3(7) . . . . ?
C49 N10 C43 C44 -148.6(5) . . . . ?
C49 C50 C51 C52 177.4(8) . . . . ?
C50 N12 C54 C53 -0.1(11) . . . . ?
C50 C51 C52 C53 2.0(15) . . . . ?
C51 C52 C53 C54 -1.6(16) . . . . ?
C52 C53 C54 N12 0.6(14) . . . . ?
C54 N12 C50 C49 -178.4(6) . . . . ?
C54 N12 C50 C51 0.5(10) . . . . ?

loop_
_twin_individual_id
_twin_individual_mass_fraction_refined
1 0.96(3)
2 0.04(3)
